data_7008170
loop_
_publ_author_name
'Fei, Bao-Li'
'Cl\'erac, Rodolphe'
'Anson, Christopher E.'
'Powell, Annie K.'

_publ_section_title
;
 Crystal structure and magnetic properties of a pseudo-cubic
 close-packed array of oxalate linked {FeII6(mu3-OH)6}6+ clusters.
;
_journal_issue 8
_journal_name_full 'Dalton transactions (Cambridge, England : 2003)'
_journal_page_first 1381
_journal_page_last 1386
_journal_paper_doi 10.1039/b418444k
_journal_year 2005
_chemical_formula_sum 'C12 H18 Ba4 Br2 Fe6 O36'
_chemical_formula_weight 1782.54
_chemical_name_common
;
(Diaquo-hexaoxalato-tetrabarium(ii)-hexakis(hexa-mu3-
hydroxohexairon(ii))) dibromide tetrahydrate
;
_chemical_name_systematic
;
[Diaquo-hexaoxalato-tetrabarium(II)-hexakis(hexa-\m3-hydroxohexairon(II))]
dibromide tetrahydrate
;
_space_group_IT_number 166
_symmetry_cell_setting trigonal
_symmetry_space_group_name_Hall '-R 3 2"'
_symmetry_space_group_name_H-M 'R -3 m :H'
_atom_sites_solution_hydrogens difmap
_atom_sites_solution_primary direct
_atom_sites_solution_secondary difmap
_audit_creation_method SHELXL-97
_cell_angle_alpha 90.00
_cell_angle_beta 90.00
_cell_angle_gamma 120.00
_cell_formula_units_Z 3
_cell_length_a 11.1818(7)
_cell_length_b 11.1818(7)
_cell_length_c 27.412(2)
_cell_measurement_reflns_used 8000
_cell_measurement_temperature 200(2)
_cell_measurement_theta_max 25.73
_cell_measurement_theta_min 2.23
_cell_volume 2968.2(3)
_computing_cell_refinement 'IPDS 2.92 (Stoe & Cie GmbH, 1999)'
_computing_data_collection 'IPDS 2.92 (Stoe & Cie GmbH, 1999)'
_computing_data_reduction 'IPDS 2.92 (Stoe & Cie GmbH, 1999)'
_computing_molecular_graphics 'SHELXTL 5.1 (Bruker AXS Inc., 1997)'
_computing_publication_material 'SHELXTL 5.1 (Bruker AXS Inc., 1997)'
_computing_structure_refinement 'SHELXTL 5.1 (Bruker AXS Inc., 1997)'
_computing_structure_solution 'SHELXTL 5.1 (Bruker AXS Inc., 1997)'
_diffrn_ambient_temperature 200(2)
_diffrn_detector_area_resol_mean 6.667
_diffrn_measured_fraction_theta_full 0.988
_diffrn_measured_fraction_theta_max 0.989
_diffrn_measurement_device_type 'Stoe IPDS'
_diffrn_measurement_method 'area detector'
_diffrn_radiation_monochromator graphite
_diffrn_radiation_source 'fine-focus sealed tube'
_diffrn_radiation_type MoK\a
_diffrn_radiation_wavelength 0.71073
_diffrn_reflns_av_R_equivalents 0.0320
_diffrn_reflns_av_sigmaI/netI 0.0131
_diffrn_reflns_limit_h_max 13
_diffrn_reflns_limit_h_min -13
_diffrn_reflns_limit_k_max 13
_diffrn_reflns_limit_k_min -13
_diffrn_reflns_limit_l_max 33
_diffrn_reflns_limit_l_min -33
_diffrn_reflns_number 6494
_diffrn_reflns_theta_full 25.00
_diffrn_reflns_theta_max 25.94
_diffrn_reflns_theta_min 2.23
_exptl_absorpt_coefficient_mu 8.172
_exptl_absorpt_correction_T_max 0.479
_exptl_absorpt_correction_T_min 0.366
_exptl_absorpt_correction_type multi-scan
_exptl_absorpt_process_details 'XPREP: SHELXTL 5.1 (Bruker AXS Inc., 1997)'
_exptl_crystal_colour yellow
_exptl_crystal_density_diffrn 2.992
_exptl_crystal_density_method 'not measured'
_exptl_crystal_description block
_exptl_crystal_F_000 2484
_exptl_crystal_size_max 0.13
_exptl_crystal_size_mid 0.09
_exptl_crystal_size_min 0.09
_refine_diff_density_max 1.332
_refine_diff_density_min -0.699
_refine_diff_density_rms 0.171
_refine_ls_extinction_method none
_refine_ls_goodness_of_fit_ref 1.061
_refine_ls_hydrogen_treatment mixed
_refine_ls_matrix_type full
_refine_ls_number_parameters 71
_refine_ls_number_reflns 752
_refine_ls_number_restraints 2
_refine_ls_restrained_S_all 1.061
_refine_ls_R_factor_all 0.0339
_refine_ls_R_factor_gt 0.0324
_refine_ls_shift/su_max 0.000
_refine_ls_shift/su_mean 0.000
_refine_ls_structure_factor_coef Fsqd
_refine_ls_weighting_details 'calc w=1/[\s^2^(Fo^2^)+(0.0652P)^2^+20.4818P] where P=(Fo^2^+2Fc^2^)/3'
_refine_ls_weighting_scheme calc
_refine_ls_wR_factor_gt 0.0850
_refine_ls_wR_factor_ref 0.0865
_reflns_number_gt 703
_reflns_number_total 752
_reflns_threshold_expression >2sigma(I)
_cod_data_source_file b418444k.txt
_cod_data_source_block 3314-25r
_cod_original_cell_volume 2968.3(4)
_cod_original_sg_symbol_H-M 'R -3 m'
_cod_database_code 7008170

loop_
_symmetry_equiv_pos_as_xyz
'x, y, z'
'-y, x-y, z'
'-x+y, -x, z'
'y, x, -z'
'x-y, -y, -z'
'-x, -x+y, -z'
'x+2/3, y+1/3, z+1/3'
'-y+2/3, x-y+1/3, z+1/3'
'-x+y+2/3, -x+1/3, z+1/3'
'y+2/3, x+1/3, -z+1/3'
'x-y+2/3, -y+1/3, -z+1/3'
'-x+2/3, -x+y+1/3, -z+1/3'
'x+1/3, y+2/3, z+2/3'
'-y+1/3, x-y+2/3, z+2/3'
'-x+y+1/3, -x+2/3, z+2/3'
'y+1/3, x+2/3, -z+2/3'
'x-y+1/3, -y+2/3, -z+2/3'
'-x+1/3, -x+y+2/3, -z+2/3'
'-x, -y, -z'
'y, -x+y, -z'
'x-y, x, -z'
'-y, -x, z'
'-x+y, y, z'
'x, x-y, z'
'-x+2/3, -y+1/3, -z+1/3'
'y+2/3, -x+y+1/3, -z+1/3'
'x-y+2/3, x+1/3, -z+1/3'
'-y+2/3, -x+1/3, z+1/3'
'-x+y+2/3, y+1/3, z+1/3'
'x+2/3, x-y+1/3, z+1/3'
'-x+1/3, -y+2/3, -z+2/3'
'y+1/3, -x+y+2/3, -z+2/3'
'x-y+1/3, x+2/3, -z+2/3'
'-y+1/3, -x+2/3, z+2/3'
'-x+y+1/3, y+2/3, z+2/3'
'x+1/3, x-y+2/3, z+2/3'

loop_
_atom_site_label
_atom_site_type_symbol
_atom_site_fract_x
_atom_site_fract_y
_atom_site_fract_z
_atom_site_U_iso_or_equiv
_atom_site_adp_type
_atom_site_occupancy
_atom_site_symmetry_multiplicity
_atom_site_calc_flag
_atom_site_refinement_flags
_atom_site_disorder_assembly
_atom_site_disorder_group
Ba1 Ba 0.6667 0.3333 0.11406(2) 0.0164(2) Uani 1 6 d S . .
Ba2 Ba 0.3333 0.6667 0.29062(2) 0.0177(2) Uani 1 6 d S . .
Fe1 Fe 0.46077(4) 0.53923(4) 0.13493(3) 0.0153(2) Uani 1 2 d S . .
O1 O 0.4287(2) 0.5713(2) 0.20701(14) 0.0164(8) Uani 1 2 d SD . .
H1 H 0.461(4) 0.539(4) 0.225(3) 0.05(3) Uiso 1 2 d SD . .
O2 O 0.4255(3) 0.3326(3) 0.14228(11) 0.0226(6) Uani 1 1 d . . .
C1 C 0.3333 0.2366(5) 0.1667 0.0173(11) Uani 1 2 d S . .
O3 O 0.4672(2) 0.5328(2) 0.05929(16) 0.0281(10) Uani 1 2 d S . .
O4 O 0.5761(2) 0.4239(2) 0.03375(15) 0.0311(10) Uani 1 2 d S . .
C2 C 0.5139(3) 0.4861(3) 0.02724(19) 0.0190(11) Uani 1 2 d S . .
O5 O 0.6667 0.3333 0.2214(5) 0.081(4) Uani 1 6 d SD . .
H5 H 0.627(6) 0.255(12) 0.237(7) 0.121 Uiso 0.67 2 d SPD . .
Br1 Br 0.52729(12) 0.47271(12) 0.30788(10) 0.0421(6) Uani 0.33 2 d SP . .
O11 O 0.5448(5) 0.4552(5) 0.2706(5) 0.069(3) Uani 0.67 2 d SP . .

loop_
_atom_site_aniso_label
_atom_site_aniso_U_11
_atom_site_aniso_U_22
_atom_site_aniso_U_33
_atom_site_aniso_U_23
_atom_site_aniso_U_13
_atom_site_aniso_U_12
Ba1 0.0157(3) 0.0157(3) 0.0177(4) 0.000 0.000 0.00786(13)
Ba2 0.0180(3) 0.0180(3) 0.0171(3) 0.000 0.000 0.00898(13)
Fe1 0.0159(3) 0.0159(3) 0.0144(4) -0.00040(15) 0.00040(15) 0.0082(3)
O1 0.0147(13) 0.0147(13) 0.0165(18) 0.0019(8) -0.0019(8) 0.0050(16)
O2 0.0213(14) 0.0172(14) 0.0297(14) 0.0045(12) 0.0051(13) 0.0099(11)
C1 0.015(3) 0.016(2) 0.021(3) 0.0003(10) 0.001(2) 0.0076(13)
O3 0.040(2) 0.040(2) 0.0161(19) -0.0015(9) 0.0015(9) 0.028(2)
O4 0.049(2) 0.049(2) 0.0167(19) 0.0011(9) -0.0011(9) 0.040(3)
C2 0.023(2) 0.023(2) 0.014(3) -0.0003(11) 0.0003(11) 0.013(2)
O5 0.105(7) 0.105(7) 0.033(6) 0.000 0.000 0.052(4)
Br1 0.0471(10) 0.0471(10) 0.0396(13) 0.0042(5) -0.0042(5) 0.0290(11)
O11 0.067(6) 0.067(6) 0.091(9) 0.006(3) -0.006(3) 0.046(6)

loop_
_atom_type_symbol
_atom_type_description
_atom_type_scat_dispersion_real
_atom_type_scat_dispersion_imag
_atom_type_scat_source
C C 0.0033 0.0016 'International Tables Vol C Tables 4.2.6.8 and 6.1.1.4'
H H 0.0000 0.0000 'International Tables Vol C Tables 4.2.6.8 and 6.1.1.4'
O O 0.0106 0.0060 'International Tables Vol C Tables 4.2.6.8 and 6.1.1.4'
Fe Fe 0.3463 0.8444 'International Tables Vol C Tables 4.2.6.8 and 6.1.1.4'
Ba Ba -0.3244 2.2819 'International Tables Vol C Tables 4.2.6.8 and 6.1.1.4'
Br Br -0.2901 2.4595 'International Tables Vol C Tables 4.2.6.8 and 6.1.1.4'

loop_
_geom_angle_atom_site_label_1
_geom_angle_atom_site_label_2
_geom_angle_atom_site_label_3
_geom_angle
_geom_angle_site_symmetry_1
_geom_angle_site_symmetry_3
_geom_angle_publ_flag
O2 Ba1 O2 57.18(11) 23_655 2_655 ?
O2 Ba1 O2 57.71(11) 23_655 3_665 ?
O2 Ba1 O2 112.68(6) 2_655 3_665 ?
O2 Ba1 O2 112.68(6) 23_655 24 ?
O2 Ba1 O2 57.71(11) 2_655 24 ?
O2 Ba1 O2 147.94(13) 3_665 24 ?
O2 Ba1 O2 112.68(6) 23_655 22_665 ?
O2 Ba1 O2 147.94(13) 2_655 22_665 ?
O2 Ba1 O2 57.18(11) 3_665 22_665 ?
O2 Ba1 O2 112.68(6) 24 22_665 ?
O2 Ba1 O2 147.94(13) 23_655 . ?
O2 Ba1 O2 112.68(6) 2_655 . ?
O2 Ba1 O2 112.68(6) 3_665 . ?
O2 Ba1 O2 57.18(11) 24 . ?
O2 Ba1 O2 57.71(11) 22_665 . ?
O2 Ba1 O4 102.38(6) 23_655 2_655 ?
O2 Ba1 O4 72.41(10) 2_655 2_655 ?
O2 Ba1 O4 137.35(9) 3_665 2_655 ?
O2 Ba1 O4 72.41(10) 24 2_655 ?
O2 Ba1 O4 137.35(9) 22_665 2_655 ?
O2 Ba1 O4 102.38(6) . 2_655 ?
O2 Ba1 O4 72.41(10) 23_655 3_665 ?
O2 Ba1 O4 102.38(6) 2_655 3_665 ?
O2 Ba1 O4 72.41(10) 3_665 3_665 ?
O2 Ba1 O4 137.35(9) 24 3_665 ?
O2 Ba1 O4 102.38(6) 22_665 3_665 ?
O2 Ba1 O4 137.35(9) . 3_665 ?
O4 Ba1 O4 65.34(14) 2_655 3_665 ?
O2 Ba1 O4 137.35(9) 23_655 . ?
O2 Ba1 O4 137.35(9) 2_655 . ?
O2 Ba1 O4 102.38(6) 3_665 . ?
O2 Ba1 O4 102.38(6) 24 . ?
O2 Ba1 O4 72.41(10) 22_665 . ?
O2 Ba1 O4 72.41(10) . . ?
O4 Ba1 O4 65.34(14) 2_655 . ?
O4 Ba1 O4 65.34(14) 3_665 . ?
O2 Ba1 O5 73.97(6) 23_655 . ?
O2 Ba1 O5 73.97(6) 2_655 . ?
O2 Ba1 O5 73.97(6) 3_665 . ?
O2 Ba1 O5 73.97(6) 24 . ?
O2 Ba1 O5 73.97(6) 22_665 . ?
O2 Ba1 O5 73.97(6) . . ?
O4 Ba1 O5 141.44(9) 2_655 . ?
O4 Ba1 O5 141.44(9) 3_665 . ?
O4 Ba1 O5 141.44(9) . . ?
O3 Ba2 O3 117.08(5) 26_455 27 ?
O3 Ba2 O3 117.08(6) 26_455 25_565 ?
O3 Ba2 O3 117.08(6) 27 25_565 ?
O3 Ba2 O4 116.65(8) 26_455 9_565 ?
O3 Ba2 O4 60.00(13) 27 9_565 ?
O3 Ba2 O4 116.65(8) 25_565 9_565 ?
O3 Ba2 O4 60.00(13) 26_455 8 ?
O3 Ba2 O4 116.65(8) 27 8 ?
O3 Ba2 O4 116.65(8) 25_565 8 ?
O4 Ba2 O4 67.56(14) 9_565 8 ?
O3 Ba2 O4 116.65(8) 26_455 7_455 ?
O3 Ba2 O4 116.65(8) 27 7_455 ?
O3 Ba2 O4 60.00(13) 25_565 7_455 ?
O4 Ba2 O4 67.55(14) 9_565 7_455 ?
O4 Ba2 O4 67.55(14) 8 7_455 ?
O3 Ba2 O1 63.68(8) 26_455 3_565 ?
O3 Ba2 O1 118.92(12) 27 3_565 ?
O3 Ba2 O1 63.68(8) 25_565 3_565 ?
O4 Ba2 O1 178.92(12) 9_565 3_565 ?
O4 Ba2 O1 113.31(10) 8 3_565 ?
O4 Ba2 O1 113.31(10) 7_455 3_565 ?
O3 Ba2 O1 118.92(12) 26_455 2_665 ?
O3 Ba2 O1 63.68(8) 27 2_665 ?
O3 Ba2 O1 63.68(8) 25_565 2_665 ?
O4 Ba2 O1 113.31(10) 9_565 2_665 ?
O4 Ba2 O1 178.92(12) 8 2_665 ?
O4 Ba2 O1 113.31(10) 7_455 2_665 ?
O1 Ba2 O1 65.83(12) 3_565 2_665 ?
O3 Ba2 O1 63.68(8) 26_455 . ?
O3 Ba2 O1 63.68(8) 27 . ?
O3 Ba2 O1 118.92(12) 25_565 . ?
O4 Ba2 O1 113.31(10) 9_565 . ?
O4 Ba2 O1 113.31(10) 8 . ?
O4 Ba2 O1 178.92(12) 7_455 . ?
O1 Ba2 O1 65.83(12) 3_565 . ?
O1 Ba2 O1 65.83(12) 2_665 . ?
O1 Fe1 O3 165.97(16) . . ?
O1 Fe1 O2 98.17(12) . 22_665 ?
O3 Fe1 O2 92.72(13) . 22_665 ?
O1 Fe1 O2 98.17(12) . . ?
O3 Fe1 O2 92.72(13) . . ?
O2 Fe1 O2 77.95(16) 22_665 . ?
O1 Fe1 O1 83.88(15) . 26_455 ?
O3 Fe1 O1 86.33(13) . 26_455 ?
O2 Fe1 O1 173.19(13) 22_665 26_455 ?
O2 Fe1 O1 95.35(12) . 26_455 ?
O1 Fe1 O1 83.88(15) . 27 ?
O3 Fe1 O1 86.33(13) . 27 ?
O2 Fe1 O1 95.35(12) 22_665 27 ?
O2 Fe1 O1 173.19(13) . 27 ?
O1 Fe1 O1 91.3(2) 26_455 27 ?
Fe1 O1 Fe1 88.94(10) . 26_455 ?
Fe1 O1 Fe1 88.94(10) . 27 ?
Fe1 O1 Fe1 145.85(19) 26_455 27 ?
Fe1 O1 Ba2 158.60(18) . . ?
Fe1 O1 Ba2 84.85(10) 26_455 . ?
Fe1 O1 Ba2 84.85(10) 27 . ?
Fe1 O1 H1 111(7) . . ?
Fe1 O1 H1 106.3(6) 26_455 . ?
Fe1 O1 H1 106.3(6) 27 . ?
Ba2 O1 H1 90(7) . . ?
C1 O2 Fe1 127.1(3) . . ?
C1 O2 Ba1 122.0(3) . . ?
Fe1 O2 Ba1 108.18(10) . . ?
O2 C1 O2 126.8(5) . 12 ?
O2 C1 C1 116.6(2) . 25 ?
O2 C1 C1 116.6(2) 12 25 ?
C2 O3 Fe1 137.6(4) . . ?
C2 O3 Ba2 125.9(4) . 25_565 ?
Fe1 O3 Ba2 96.51(16) . 25_565 ?
C2 O4 Ba2 121.5(4) . 13_544 ?
C2 O4 Ba1 137.0(4) . . ?
Ba2 O4 Ba1 101.50(14) 13_544 . ?
O4 C2 O3 127.4(5) . . ?
O4 C2 C2 118.3(6) . 19_665 ?
O3 C2 C2 114.3(6) . 19_665 ?
Ba1 O5 H5 119(10) . . ?

loop_
_geom_bond_atom_site_label_1
_geom_bond_atom_site_label_2
_geom_bond_distance
_geom_bond_site_symmetry_2
_geom_bond_publ_flag
Ba1 O2 2.802(3) 23_655 ?
Ba1 O2 2.802(3) 2_655 ?
Ba1 O2 2.802(3) 3_665 ?
Ba1 O2 2.802(3) 24 ?
Ba1 O2 2.802(3) 22_665 ?
Ba1 O2 2.802(3) . ?
Ba1 O4 2.815(4) 2_655 ?
Ba1 O4 2.815(4) 3_665 ?
Ba1 O4 2.815(4) . ?
Ba1 O5 2.943(13) . ?
Ba1 Ba2 4.2976(9) 13_544 ?
Ba2 O3 2.632(4) 26_455 ?
Ba2 O3 2.632(4) 27 ?
Ba2 O3 2.632(4) 25_565 ?
Ba2 O4 2.734(4) 9_565 ?
Ba2 O4 2.734(4) 8 ?
Ba2 O4 2.734(4) 7_455 ?
Ba2 O1 2.943(4) 3_565 ?
Ba2 O1 2.943(4) 2_665 ?
Ba2 O1 2.943(4) . ?
Fe1 O1 2.071(4) . ?
Fe1 O3 2.077(4) . ?
Fe1 O2 2.150(3) 22_665 ?
Fe1 O2 2.150(3) . ?
Fe1 O1 2.2361(13) 26_455 ?
Fe1 O1 2.2361(13) 27 ?
O1 Fe1 2.2361(13) 26_455 ?
O1 Fe1 2.2361(13) 27 ?
O1 H1 0.80(5) . ?
O2 C1 1.247(4) . ?
C1 O2 1.247(4) 12 ?
C1 C1 1.565(10) 25 ?
O3 C2 1.261(7) . ?
O3 Ba2 2.632(4) 25_565 ?
O4 C2 1.217(7) . ?
O4 Ba2 2.734(4) 13_544 ?
C2 C2 1.587(10) 19_665 ?
O5 H5 0.86(5) . ?
Br1 O11 1.077(14) . ?

loop_
_geom_hbond_atom_site_label_D
_geom_hbond_atom_site_label_H
_geom_hbond_atom_site_label_A
_geom_hbond_distance_DH
_geom_hbond_distance_HA
_geom_hbond_distance_DA
_geom_hbond_angle_DHA
_geom_hbond_site_symmetry_A
O1 H1 Br1 0.80(5) 2.60(6) 3.360(4) 158(9) .
O1 H1 O11 0.80(5) 2.04(5) 2.845(12) 179(9) .
O5 H5 Br1 0.86(5) 2.76(8) 3.592(9) 163(19) 2_655
O5 H5 O11 0.86(5) 1.85(5) 2.717(14) 178(19) 2_655
